data_4347532
loop_
_publ_author_name
'Deenadayalan, M. S.'
'Sharma, Nayuesh'
'Verma, Praveen Kumar'
'Nagaraja, C. M.'

_publ_section_title
;
 Visible-Light-Assisted Photocatalytic Reduction of Nitroaromatics by
 Recyclable Ni(II)-Porphyrin Metal-Organic Framework (MOF) at RT.
;
_journal_issue 11
_journal_name_full 'Inorganic chemistry'
_journal_page_first 5320
_journal_page_last 5327
_journal_paper_doi 10.1021/acs.inorgchem.6b00296
_journal_volume 55
_journal_year 2016
_chemical_formula_moiety 'C102 H72 N10 Ni5 O24'
_chemical_formula_sum 'C102 H72 N10 Ni5 O24'
_chemical_formula_weight 2115.24
_space_group_crystal_system triclinic
_space_group_IT_number 2
_space_group_name_Hall '-P 1'
_space_group_name_H-M_alt 'P -1'
_atom_sites_solution_hydrogens mixed
_audit_creation_method SHELXL-2014/7
_cell_angle_alpha 92.999(2)
_cell_angle_beta 102.940(2)
_cell_angle_gamma 101.055(2)
_cell_formula_units_Z 1
_cell_length_a 10.1116(4)
_cell_length_b 16.0288(7)
_cell_length_c 17.8163(7)
_cell_measurement_reflns_used 6010
_cell_measurement_temperature 293(2)
_cell_measurement_theta_max 28.3
_cell_measurement_theta_min 1.84
_cell_volume 2748.3(2)
_computing_cell_refinement 'APEX2 (Bruker, 2014.3);SAINT (Bruker, 2014)'
_computing_data_collection 'APEX2 (Bruker, 2014.3)'
_computing_data_reduction 'SHELXL-2014 (Sheldrick, 2014)'
_computing_structure_refinement 'SHELXL-2014/7 (Sheldrick, 2014)'
_computing_structure_solution 'SHELXL-2014/7 (Sheldrick, 2014)'
_diffrn_ambient_temperature 293(2)
_diffrn_measured_fraction_theta_full 1.000
_diffrn_measured_fraction_theta_max 0.993
_diffrn_measurement_device_type 'Bruker D8 Venture PHOTON 100 CMOS'
_diffrn_radiation_type MoK\a
_diffrn_radiation_wavelength 0.71073
_diffrn_reflns_av_R_equivalents 0.0686
_diffrn_reflns_av_unetI/netI 0.0636
_diffrn_reflns_Laue_measured_fraction_full 1.000
_diffrn_reflns_Laue_measured_fraction_max 0.993
_diffrn_reflns_limit_h_max 13
_diffrn_reflns_limit_h_min -13
_diffrn_reflns_limit_k_max 21
_diffrn_reflns_limit_k_min -21
_diffrn_reflns_limit_l_max 23
_diffrn_reflns_limit_l_min -23
_diffrn_reflns_number 75000
_diffrn_reflns_point_group_measured_fraction_full 1.000
_diffrn_reflns_point_group_measured_fraction_max 0.993
_diffrn_reflns_theta_full 25.242
_diffrn_reflns_theta_max 28.300
_diffrn_reflns_theta_min 1.840
_exptl_absorpt_coefficient_mu 0.911
_exptl_absorpt_correction_type empirical
_exptl_absorpt_process_details Sadabs
_exptl_crystal_colour red
_exptl_crystal_density_diffrn 1.278
_exptl_crystal_description rectangular
_exptl_crystal_F_000 1086
_exptl_crystal_size_max 0.32
_exptl_crystal_size_mid 0.26
_exptl_crystal_size_min 0.20
_exptl_transmission_factor_max 0.7457
_exptl_transmission_factor_min 0.6738
_refine_diff_density_max 0.741
_refine_diff_density_min -2.284
_refine_diff_density_rms 0.158
_refine_ls_extinction_method none
_refine_ls_goodness_of_fit_ref 1.048
_refine_ls_hydrogen_treatment mixed
_refine_ls_matrix_type full
_refine_ls_number_parameters 645
_refine_ls_number_reflns 13568
_refine_ls_number_restraints 0
_refine_ls_restrained_S_all 1.048
_refine_ls_R_factor_all 0.1024
_refine_ls_R_factor_gt 0.0712
_refine_ls_shift/su_max 0.000
_refine_ls_shift/su_mean 0.000
_refine_ls_structure_factor_coef Fsqd
_refine_ls_weighting_details 'w=1/[\s^2^(Fo^2^)+(0.1316P)^2^+4.3560P] where P=(Fo^2^+2Fc^2^)/3'
_refine_ls_weighting_scheme calc
_refine_ls_wR_factor_gt 0.2130
_refine_ls_wR_factor_ref 0.2279
_reflns_Friedel_coverage 0.000
_reflns_number_gt 9531
_reflns_number_total 13568
_reflns_threshold_expression 'I > 2\s(I)'
_cod_data_source_file ic6b00296_si_002.cif
_cod_data_source_block compound1
_cod_depositor_comments
;
The following automatic conversions were performed:

data item '_exptl_absorpt_correction_type' value 'Empirical' was
changed to 'empirical' in accordance with the
/home/saulius/struct/COD-crude-data/automatic-downloads/DataCite-retrospective/ACS/depositions/lib/dictionaries/cif_core.dic
dictionary named 'cif_core.dic' version 2.4.2 last updated on
2011-04-26.

Automatic conversion script
Id: cif_fix_values 6909 2019-04-08 15:41:33Z antanas 
;
_cod_database_code 4347532
_shelx_shelxl_version_number 2014/7
_shelx_space_group_comment
;
The symmetry employed for this shelxl refinement is uniquely defined
by the following loop, which should always be used as a source of
symmetry information in preference to the above space-group names.
They are only intended as comments.
;

loop_
_space_group_symop_operation_xyz
'x, y, z'
'-x, -y, -z'

loop_
_atom_site_label
_atom_site_type_symbol
_atom_site_fract_x
_atom_site_fract_y
_atom_site_fract_z
_atom_site_U_iso_or_equiv
_atom_site_adp_type
_atom_site_occupancy
_atom_site_site_symmetry_order
_atom_site_calc_flag
_atom_site_refinement_flags_posn
_atom_site_refinement_flags_adp
_atom_site_refinement_flags_occupancy
Ni3 Ni 0.0000 0.0000 0.0000 0.01503(16) Uani 1 2 d S . P
Ni2 Ni -0.25141(5) 0.13325(3) -0.00134(3) 0.02230(15) Uani 1 1 d . . .
Ni1 Ni -0.27106(7) -0.47402(4) 0.45273(3) 0.03632(18) Uani 1 1 d . . .
O2 O -0.2766(3) 0.07918(18) -0.18342(16) 0.0304(7) Uani 1 1 d . . .
O7 O -0.0612(3) 0.19725(19) 0.05471(18) 0.0335(7) Uani 1 1 d . . .
O5 O -0.0761(3) -0.08679(18) 0.06647(16) 0.0266(6) Uani 1 1 d . . .
O6 O -0.3035(3) -0.1057(2) 0.0213(2) 0.0451(9) Uani 1 1 d . . .
O4 O 0.5504(4) -0.0464(2) 0.7229(2) 0.0471(9) Uani 1 1 d . . .
O8 O 0.0458(3) 0.09084(18) 0.09252(16) 0.0290(6) Uani 1 1 d . . .
O1 O -0.2457(3) 0.19249(19) -0.09896(16) 0.0319(7) Uani 1 1 d . . .
N1 N -0.1510(3) -0.4797(2) 0.55528(18) 0.0222(7) Uani 1 1 d . . .
C44 C 0.4344(4) 0.3986(2) 0.3384(2) 0.0241(8) Uani 1 1 d . . .
N3 N 0.6185(4) 0.5258(2) 0.34694(18) 0.0246(7) Uani 1 1 d . . .
C23 C 0.1253(4) 0.2259(3) 0.1657(2) 0.0253(8) Uani 1 1 d . . .
N4 N 0.5968(3) 0.4233(2) 0.46618(17) 0.0217(7) Uani 1 1 d . . .
N2 N -0.1495(3) -0.3653(2) 0.44330(19) 0.0243(7) Uani 1 1 d . . .
C29 C -0.2817(4) 0.3903(2) -0.4058(2) 0.0256(8) Uani 1 1 d . . .
C28 C 0.1052(4) 0.3063(3) 0.1827(3) 0.0315(9) Uani 1 1 d . . .
H28 H 0.0276 0.3238 0.1547 0.038 Uiso 1 1 calc R U .
O3 O 0.4688(5) -0.0689(3) 0.8270(2) 0.0764(16) Uani 1 1 d . . .
C5 C -0.2837(4) 0.3286(3) -0.3458(2) 0.0263(9) Uani 1 1 d . . .
C30 C -0.1639(4) -0.5459(3) 0.6014(2) 0.0254(8) Uani 1 1 d . . .
C26 C 0.3171(4) 0.3373(3) 0.2842(2) 0.0257(8) Uani 1 1 d . . .
C2 C -0.2770(4) 0.2169(2) -0.2296(2) 0.0230(8) Uani 1 1 d . . .
C34 C 0.0216(4) -0.3462(3) 0.5678(2) 0.0267(9) Uani 1 1 d . . .
C16 C -0.2160(4) -0.1793(3) 0.1280(2) 0.0289(9) Uani 1 1 d . . .
C45 C 0.4735(4) 0.3837(3) 0.4152(2) 0.0247(8) Uani 1 1 d . . .
C35 C -0.0436(5) -0.3163(3) 0.5009(2) 0.0315(9) Uani 1 1 d . . .
C3 C -0.2765(5) 0.3025(3) -0.2131(2) 0.0303(9) Uani 1 1 d . . .
H3 H -0.2727 0.3231 -0.1627 0.036 Uiso 1 1 calc R U .
C48 C 0.6025(4) 0.3807(3) 0.5313(2) 0.0255(8) Uani 1 1 d . . .
C1 C -0.2668(4) 0.1580(2) -0.1662(2) 0.0221(8) Uani 1 1 d . . .
C4 C -0.2817(5) 0.3574(3) -0.2696(2) 0.0329(10) Uani 1 1 d . . .
H4A H -0.2838 0.4142 -0.2575 0.039 Uiso 1 1 calc R U .
C42 C 0.4766(5) 0.4788(3) 0.2254(2) 0.0392(11) Uani 1 1 d . . .
H42 H 0.4079 0.4451 0.1860 0.047 Uiso 1 1 calc R U .
C12 C 0.1443(5) -0.2860(3) 0.6191(2) 0.0322(10) Uani 1 1 d . . .
C43 C 0.5084(4) 0.4638(3) 0.3065(2) 0.0265(9) Uani 1 1 d . . .
C27 C 0.2003(5) 0.3621(3) 0.2417(3) 0.0330(10) Uani 1 1 d . . .
H27 H 0.1854 0.4165 0.2528 0.040 Uiso 1 1 calc R U .
C46 C 0.3970(5) 0.3205(3) 0.4517(3) 0.0370(11) Uani 1 1 d . . .
H46 H 0.3091 0.2871 0.4303 0.044 Uiso 1 1 calc R U .
C15 C -0.1985(4) -0.1190(3) 0.0668(2) 0.0261(8) Uani 1 1 d . . .
C25 C 0.3293(5) 0.2538(3) 0.2703(3) 0.0425(12) Uani 1 1 d . . .
H25 H 0.4015 0.2342 0.3015 0.051 Uiso 1 1 calc R U .
C11 C 0.2568(5) -0.2504(3) 0.5918(2) 0.0330(10) Uani 1 1 d . . .
H11 H 0.2639 -0.2702 0.5432 0.040 Uiso 1 1 calc R U .
C33 C -0.0274(4) -0.4262(3) 0.5898(2) 0.0260(8) Uani 1 1 d . . .
C40 C -0.3492(4) -0.4195(3) 0.2932(2) 0.0298(9) Uani 1 1 d . . .
C47 C 0.4767(5) 0.3183(3) 0.5233(2) 0.0338(10) Uani 1 1 d . . .
H47 H 0.4540 0.2829 0.5604 0.041 Uiso 1 1 calc R U .
C32 C 0.0436(5) -0.4618(3) 0.6556(2) 0.0349(10) Uani 1 1 d . . .
H32 H 0.1310 -0.4386 0.6871 0.042 Uiso 1 1 calc R U .
C31 C -0.0416(5) -0.5359(3) 0.6628(2) 0.0320(10) Uani 1 1 d . . .
H31 H -0.0240 -0.5730 0.7005 0.038 Uiso 1 1 calc R U .
C37 C -0.0775(5) -0.2328(3) 0.4047(3) 0.0439(12) Uani 1 1 d . . .
H37 H -0.0718 -0.1877 0.3741 0.053 Uiso 1 1 calc R U .
C39 C -0.2529(4) -0.3424(3) 0.3095(2) 0.0292(9) Uani 1 1 d . . .
C7 C -0.2814(6) 0.1881(3) -0.3044(2) 0.0394(11) Uani 1 1 d . . .
H7 H -0.2818 0.1309 -0.3166 0.047 Uiso 1 1 calc R U .
C9 C 0.3562(5) -0.1592(3) 0.7109(2) 0.0357(10) Uani 1 1 d . . .
C21 C -0.1039(5) -0.2102(3) 0.1668(3) 0.0402(12) Uani 1 1 d . . .
H21 H -0.0192 -0.1954 0.1535 0.048 Uiso 1 1 calc R U .
C36 C -0.0043(6) -0.2330(3) 0.4767(3) 0.0457(13) Uani 1 1 d . . .
H36 H 0.0608 -0.1873 0.5061 0.055 Uiso 1 1 calc R U .
C10 C 0.3606(5) -0.1849(3) 0.6362(2) 0.0316(9) Uani 1 1 d . . .
H10 H 0.4329 -0.1585 0.6156 0.038 Uiso 1 1 calc R U .
C17 C -0.3406(5) -0.2004(4) 0.1496(3) 0.0464(14) Uani 1 1 d . . .
H17 H -0.4172 -0.1800 0.1244 0.056 Uiso 1 1 calc R U .
C18 C -0.3508(5) -0.2525(4) 0.2097(3) 0.0464(13) Uani 1 1 d . . .
H18 H -0.4342 -0.2654 0.2247 0.056 Uiso 1 1 calc R U .
C38 C -0.1674(5) -0.3161(3) 0.3832(3) 0.0306(9) Uani 1 1 d . . .
C24 C 0.2363(5) 0.1988(3) 0.2111(3) 0.0405(12) Uani 1 1 d . . .
H24 H 0.2484 0.1435 0.2017 0.049 Uiso 1 1 calc R U .
C22 C 0.0287(4) 0.1663(2) 0.0987(2) 0.0238(8) Uani 1 1 d . . .
C41 C -0.4362(5) -0.4505(3) 0.2177(3) 0.0417(12) Uani 1 1 d . . .
H41 H -0.4322 -0.4257 0.1720 0.050 Uiso 1 1 calc R U .
C6 C -0.2853(6) 0.2441(3) -0.3623(2) 0.0415(12) Uani 1 1 d . . .
H6 H -0.2891 0.2235 -0.4126 0.050 Uiso 1 1 calc R U .
C14 C 0.2491(6) -0.2002(4) 0.7401(3) 0.0534(15) Uani 1 1 d . . .
H14 H 0.2479 -0.1860 0.7912 0.064 Uiso 1 1 calc R U .
C13 C 0.1428(6) -0.2624(4) 0.6946(3) 0.0488(14) Uani 1 1 d . . .
H13 H 0.0700 -0.2884 0.7150 0.059 Uiso 1 1 calc R U .
C20 C -0.1156(5) -0.2632(3) 0.2257(3) 0.0441(13) Uani 1 1 d . . .
H20 H -0.0394 -0.2841 0.2508 0.053 Uiso 1 1 calc R U .
C8 C 0.4613(5) -0.0874(3) 0.7588(3) 0.0412(12) Uani 1 1 d . . .
O9 O -0.1967(3) 0.02415(16) -0.04478(15) 0.0200(5) Uani 1 1 d . . .
C19 C -0.2409(5) -0.2847(3) 0.2466(3) 0.0321(10) Uani 1 1 d . . .
O10 O -0.4551(3) 0.0714(2) -0.0531(2) 0.0445(8) Uani 1 1 d . . .
H10A H -0.4600 0.0518 -0.0991 0.067 Uiso 1 1 d R U .
H10B H -0.5080 0.1068 -0.0539 0.067 Uiso 1 1 d R U .
O11 O -0.2646(5) 0.0711(3) 0.0962(2) 0.0534(10) Uani 1 1 d . . .
H11A H -0.3061 0.0971 0.1234 0.080 Uiso 1 1 d R U .
H11B H -0.1834 0.0708 0.1225 0.080 Uiso 1 1 d R U .
O12 O -0.3349(4) 0.2228(3) 0.0459(2) 0.0575(11) Uani 1 1 d . . .
C49 C -0.3843(9) 0.2754(5) 0.0186(4) 0.073(2) Uani 1 1 d . . .
H49 H -0.3580 0.2948 -0.0253 0.088 Uiso 1 1 calc R U .
N5 N -0.4777(8) 0.3124(5) 0.0439(4) 0.089(2) Uani 1 1 d . . .
C51 C -0.5361(13) 0.2788(7) 0.1030(7) 0.125(4) Uani 1 1 d . . .
H51A H -0.5369 0.2188 0.1021 0.187 Uiso 1 1 calc R U .
H51B H -0.6294 0.2875 0.0953 0.187 Uiso 1 1 calc R U .
H51C H -0.4820 0.3073 0.1521 0.187 Uiso 1 1 calc R U .
C50 C -0.5407(17) 0.3800(9) 0.0051(8) 0.174(7) Uani 1 1 d . . .
H50A H -0.5104 0.4326 0.0384 0.261 Uiso 1 1 calc R U .
H50B H -0.6400 0.3633 -0.0057 0.261 Uiso 1 1 calc R U .
H50C H -0.5125 0.3880 -0.0425 0.261 Uiso 1 1 calc R U .
H4 H 0.616(6) -0.012(4) 0.750(3) 0.050(17) Uiso 1 1 d . . .

loop_
_atom_site_aniso_label
_atom_site_aniso_U_11
_atom_site_aniso_U_22
_atom_site_aniso_U_33
_atom_site_aniso_U_23
_atom_site_aniso_U_13
_atom_site_aniso_U_12
Ni3 0.0166(3) 0.0129(3) 0.0130(3) 0.0046(2) 0.0009(2) -0.0012(2)
Ni2 0.0220(3) 0.0251(3) 0.0172(2) 0.00258(19) 0.00052(19) 0.0033(2)
Ni1 0.0420(4) 0.0320(3) 0.0285(3) 0.0063(2) 0.0027(3) -0.0021(3)
O2 0.0419(17) 0.0209(15) 0.0218(14) 0.0058(11) -0.0001(12) -0.0016(12)
O7 0.0304(16) 0.0235(15) 0.0361(17) 0.0009(12) -0.0099(13) 0.0016(12)
O5 0.0219(14) 0.0295(15) 0.0270(14) 0.0175(12) 0.0042(11) -0.0002(12)
O6 0.0238(16) 0.053(2) 0.058(2) 0.0434(18) 0.0039(15) 0.0016(15)
O4 0.047(2) 0.046(2) 0.0325(18) -0.0040(16) 0.0087(16) -0.0232(17)
O8 0.0356(16) 0.0232(15) 0.0216(14) -0.0031(11) -0.0049(12) 0.0051(12)
O1 0.0450(18) 0.0242(15) 0.0221(14) 0.0081(12) 0.0016(13) 0.0028(13)
N1 0.0278(17) 0.0163(15) 0.0182(15) 0.0058(12) 0.0010(13) -0.0018(13)
C44 0.028(2) 0.0197(19) 0.0177(18) 0.0040(14) -0.0012(15) -0.0053(16)
N3 0.0285(18) 0.0224(17) 0.0171(15) 0.0069(13) 0.0014(13) -0.0057(14)
C23 0.026(2) 0.0221(19) 0.0214(19) -0.0014(15) -0.0006(15) -0.0019(16)
N4 0.0282(17) 0.0188(16) 0.0127(14) 0.0034(12) -0.0004(12) -0.0025(13)
N2 0.0273(17) 0.0182(16) 0.0214(16) 0.0061(13) -0.0009(13) -0.0028(13)
C29 0.035(2) 0.0194(19) 0.0174(18) 0.0066(15) 0.0036(16) -0.0037(16)
C28 0.025(2) 0.029(2) 0.034(2) -0.0011(18) -0.0034(17) 0.0032(17)
O3 0.080(3) 0.088(3) 0.033(2) -0.023(2) 0.022(2) -0.054(3)
C5 0.033(2) 0.022(2) 0.0183(18) 0.0085(15) 0.0001(16) -0.0014(17)
C30 0.032(2) 0.0208(19) 0.0196(18) 0.0042(15) 0.0026(16) 0.0003(16)
C26 0.028(2) 0.0200(19) 0.0189(18) 0.0000(15) -0.0047(15) -0.0058(16)
C2 0.0226(19) 0.0220(19) 0.0208(18) 0.0083(15) 0.0002(15) 0.0007(15)
C34 0.029(2) 0.025(2) 0.0184(18) 0.0010(15) -0.0004(16) -0.0056(16)
C16 0.025(2) 0.027(2) 0.031(2) 0.0168(17) 0.0015(17) -0.0015(17)
C45 0.028(2) 0.0216(19) 0.0191(18) 0.0052(15) 0.0007(15) -0.0038(16)
C35 0.040(2) 0.020(2) 0.027(2) 0.0053(16) 0.0039(18) -0.0072(18)
C3 0.045(3) 0.028(2) 0.0178(18) 0.0059(16) 0.0086(17) 0.0045(19)
C48 0.031(2) 0.024(2) 0.0159(17) 0.0028(15) 0.0017(15) -0.0035(17)
C1 0.0210(18) 0.023(2) 0.0182(18) 0.0072(15) 0.0014(14) -0.0023(15)
C4 0.055(3) 0.024(2) 0.021(2) 0.0072(16) 0.0100(19) 0.008(2)
C42 0.052(3) 0.039(3) 0.0154(19) 0.0038(18) -0.0028(19) -0.005(2)
C12 0.037(2) 0.027(2) 0.022(2) 0.0013(16) -0.0007(17) -0.0093(18)
C43 0.033(2) 0.023(2) 0.0157(18) 0.0021(15) -0.0010(15) -0.0046(17)
C27 0.030(2) 0.023(2) 0.037(2) -0.0071(18) -0.0049(18) 0.0012(17)
C46 0.035(2) 0.036(2) 0.031(2) 0.0108(19) 0.0036(19) -0.012(2)
C15 0.028(2) 0.024(2) 0.026(2) 0.0140(16) 0.0078(16) 0.0016(16)
C25 0.039(3) 0.029(2) 0.044(3) 0.000(2) -0.022(2) 0.008(2)
C11 0.036(2) 0.039(2) 0.0185(19) -0.0017(17) 0.0045(17) -0.0038(19)
C33 0.029(2) 0.026(2) 0.0173(18) -0.0001(15) 0.0003(15) -0.0028(16)
C40 0.030(2) 0.034(2) 0.0200(19) 0.0131(17) 0.0028(16) -0.0057(18)
C47 0.037(2) 0.036(2) 0.022(2) 0.0116(18) 0.0059(17) -0.0101(19)
C32 0.034(2) 0.038(2) 0.025(2) 0.0054(18) -0.0047(18) -0.0006(19)
C31 0.035(2) 0.034(2) 0.022(2) 0.0115(17) -0.0040(17) 0.0041(19)
C37 0.049(3) 0.023(2) 0.046(3) 0.014(2) -0.004(2) -0.010(2)
C39 0.030(2) 0.028(2) 0.025(2) 0.0177(17) 0.0008(16) -0.0039(17)
C7 0.070(3) 0.021(2) 0.024(2) 0.0076(17) 0.006(2) 0.005(2)
C9 0.036(2) 0.039(3) 0.023(2) -0.0020(18) 0.0041(18) -0.009(2)
C21 0.024(2) 0.047(3) 0.053(3) 0.034(2) 0.012(2) 0.006(2)
C36 0.052(3) 0.023(2) 0.046(3) 0.008(2) -0.005(2) -0.014(2)
C10 0.029(2) 0.034(2) 0.026(2) -0.0004(17) 0.0044(17) -0.0041(18)
C17 0.027(2) 0.064(3) 0.054(3) 0.046(3) 0.012(2) 0.009(2)
C18 0.029(2) 0.059(3) 0.054(3) 0.040(3) 0.011(2) 0.004(2)
C38 0.032(2) 0.022(2) 0.031(2) 0.0104(17) 0.0032(18) -0.0058(17)
C24 0.043(3) 0.026(2) 0.040(3) -0.0072(19) -0.017(2) 0.012(2)
C22 0.0220(19) 0.0214(19) 0.0219(18) 0.0016(15) -0.0009(15) -0.0031(15)
C41 0.050(3) 0.045(3) 0.020(2) 0.0141(19) 0.0026(19) -0.012(2)
C6 0.079(4) 0.026(2) 0.0168(19) 0.0074(17) 0.013(2) 0.002(2)
C14 0.059(3) 0.057(3) 0.027(2) -0.013(2) 0.013(2) -0.030(3)
C13 0.050(3) 0.053(3) 0.032(2) -0.010(2) 0.016(2) -0.023(2)
C20 0.029(2) 0.051(3) 0.053(3) 0.039(3) 0.006(2) 0.008(2)
C8 0.040(3) 0.043(3) 0.030(2) -0.005(2) 0.006(2) -0.014(2)
O9 0.0184(13) 0.0182(13) 0.0212(13) 0.0058(10) 0.0015(10) 0.0013(10)
C19 0.029(2) 0.030(2) 0.032(2) 0.0229(18) 0.0033(17) -0.0058(18)
O10 0.0236(16) 0.048(2) 0.055(2) -0.0043(17) 0.0037(15) 0.0018(15)
O11 0.068(3) 0.064(3) 0.0284(18) 0.0096(17) 0.0178(17) 0.006(2)
O12 0.067(3) 0.064(3) 0.051(2) -0.001(2) 0.014(2) 0.037(2)
C49 0.113(6) 0.063(4) 0.052(4) 0.004(3) 0.023(4) 0.035(4)
N5 0.128(6) 0.085(5) 0.084(4) 0.023(4) 0.044(4) 0.068(5)
C51 0.155(10) 0.130(9) 0.137(9) 0.028(7) 0.103(8) 0.061(8)
C50 0.263(18) 0.172(13) 0.145(11) 0.047(10) 0.063(11) 0.166(14)

loop_
_atom_type_symbol
_atom_type_description
_atom_type_scat_dispersion_real
_atom_type_scat_dispersion_imag
_atom_type_scat_source
C C 0.0033 0.0016 'International Tables Vol C Tables 4.2.6.8 and 6.1.1.4'
H H 0.0000 0.0000 'International Tables Vol C Tables 4.2.6.8 and 6.1.1.4'
N N 0.0061 0.0033 'International Tables Vol C Tables 4.2.6.8 and 6.1.1.4'
O O 0.0106 0.0060 'International Tables Vol C Tables 4.2.6.8 and 6.1.1.4'
Ni Ni 0.3393 1.1124 'International Tables Vol C Tables 4.2.6.8 and 6.1.1.4'

loop_
_geom_angle_atom_site_label_1
_geom_angle_atom_site_label_2
_geom_angle_atom_site_label_3
_geom_angle
_geom_angle_site_symmetry_1
_geom_angle_site_symmetry_3
O5 Ni3 O5 180.0 . 2
O5 Ni3 O8 88.63(12) . .
O5 Ni3 O8 91.38(12) 2 .
O5 Ni3 O8 91.38(12) . 2
O5 Ni3 O8 88.62(12) 2 2
O8 Ni3 O8 180.0 . 2
O5 Ni3 O9 91.59(10) . .
O5 Ni3 O9 88.41(10) 2 .
O8 Ni3 O9 94.12(11) . .
O8 Ni3 O9 85.88(11) 2 .
O5 Ni3 O9 88.41(10) . 2
O5 Ni3 O9 91.59(10) 2 2
O8 Ni3 O9 85.88(11) . 2
O8 Ni3 O9 94.12(11) 2 2
O9 Ni3 O9 180.0 . 2
O7 Ni2 O1 93.28(13) . .
O7 Ni2 O12 89.56(16) . .
O1 Ni2 O12 93.65(15) . .
O7 Ni2 O11 88.74(15) . .
O1 Ni2 O11 177.95(15) . .
O12 Ni2 O11 86.06(17) . .
O7 Ni2 O10 175.53(14) . .
O1 Ni2 O10 88.73(14) . .
O12 Ni2 O10 86.33(16) . .
O11 Ni2 O10 89.23(16) . .
O7 Ni2 O9 98.55(11) . .
O1 Ni2 O9 93.49(11) . .
O12 Ni2 O9 168.86(15) . .
O11 Ni2 O9 86.49(14) . .
O10 Ni2 O9 85.30(12) . .
N3 Ni1 N2 90.57(13) 1_445 .
N3 Ni1 N1 175.21(15) 1_445 .
N2 Ni1 N1 89.74(13) . .
N3 Ni1 N4 89.62(13) 1_445 1_445
N2 Ni1 N4 174.75(15) . 1_445
N1 Ni1 N4 90.51(13) . 1_445
C22 O7 Ni2 125.6(3) . .
C15 O5 Ni3 130.3(3) . .
C22 O8 Ni3 132.6(3) . .
C1 O1 Ni2 127.2(3) . .
C33 N1 C30 105.7(3) . .
C33 N1 Ni1 127.1(3) . .
C30 N1 Ni1 126.5(3) . .
C45 C44 C43 122.7(4) . .
C45 C44 C26 119.8(3) . .
C43 C44 C26 117.2(3) . .
C43 N3 C40 105.2(3) . 1_665
C43 N3 Ni1 127.5(3) . 1_665
C40 N3 Ni1 126.4(3) 1_665 1_665
C28 C23 C24 119.1(4) . .
C28 C23 C22 121.4(4) . .
C24 C23 C22 119.5(4) . .
C48 N4 C45 105.5(3) . .
C48 N4 Ni1 126.7(3) . 1_665
C45 N4 Ni1 127.5(2) . 1_665
C38 N2 C35 105.6(3) . .
C38 N2 Ni1 126.6(3) . .
C35 N2 Ni1 127.0(3) . .
C30 C29 C48 122.1(4) 1_564 1_454
C30 C29 C5 118.9(4) 1_564 .
C48 C29 C5 119.0(4) 1_454 .
C23 C28 C27 120.4(4) . .
C6 C5 C4 118.2(4) . .
C6 C5 C29 122.0(4) . .
C4 C5 C29 119.9(4) . .
N1 C30 C29 125.7(4) . 1_546
N1 C30 C31 110.1(4) . .
C29 C30 C31 123.9(4) 1_546 .
C25 C26 C27 117.8(4) . .
C25 C26 C44 119.0(4) . .
C27 C26 C44 122.9(4) . .
C7 C2 C3 118.4(4) . .
C7 C2 C1 121.0(4) . .
C3 C2 C1 120.5(4) . .
C35 C34 C33 122.5(4) . .
C35 C34 C12 116.8(4) . .
C33 C34 C12 120.6(4) . .
C21 C16 C17 118.7(4) . .
C21 C16 C15 119.9(4) . .
C17 C16 C15 121.3(4) . .
N4 C45 C44 125.0(4) . .
N4 C45 C46 110.1(3) . .
C44 C45 C46 124.8(4) . .
C34 C35 N2 124.7(4) . .
C34 C35 C36 125.8(4) . .
N2 C35 C36 109.3(4) . .
C4 C3 C2 121.3(4) . .
N4 C48 C29 125.7(4) . 1_656
N4 C48 C47 110.1(3) . .
C29 C48 C47 123.9(4) 1_656 .
O1 C1 O2 124.6(3) . .
O1 C1 C2 116.0(3) . .
O2 C1 C2 119.4(3) . .
C3 C4 C5 120.5(4) . .
C41 C42 C43 107.5(4) 1_665 .
C11 C12 C13 118.7(4) . .
C11 C12 C34 121.3(4) . .
C13 C12 C34 119.9(4) . .
N3 C43 C44 125.5(3) . .
N3 C43 C42 109.6(4) . .
C44 C43 C42 124.8(4) . .
C26 C27 C28 120.7(4) . .
C47 C46 C45 107.0(4) . .
O6 C15 O5 125.4(4) . .
O6 C15 C16 119.2(4) . .
O5 C15 C16 115.4(3) . .
C26 C25 C24 121.4(4) . .
C12 C11 C10 120.8(4) . .
N1 C33 C34 125.6(4) . .
N1 C33 C32 110.4(4) . .
C34 C33 C32 123.8(4) . .
N3 C40 C39 125.6(4) 1_445 .
N3 C40 C41 110.4(4) 1_445 .
C39 C40 C41 123.9(4) . .
C46 C47 C48 107.1(4) . .
C31 C32 C33 106.7(4) . .
C32 C31 C30 106.9(4) . .
C36 C37 C38 107.0(4) . .
C40 C39 C38 122.0(4) . .
C40 C39 C19 119.6(4) . .
C38 C39 C19 118.4(4) . .
C2 C7 C6 120.6(4) . .
C14 C9 C10 118.6(4) . .
C14 C9 C8 119.6(4) . .
C10 C9 C8 121.7(4) . .
C16 C21 C20 121.1(4) . .
C37 C36 C35 107.8(4) . .
C9 C10 C11 120.0(4) . .
C16 C17 C18 119.8(4) . .
C19 C18 C17 121.3(4) . .
N2 C38 C39 125.9(4) . .
N2 C38 C37 110.2(4) . .
C39 C38 C37 123.8(4) . .
C25 C24 C23 120.2(4) . .
O8 C22 O7 126.4(4) . .
O8 C22 C23 117.0(3) . .
O7 C22 C23 116.6(4) . .
C42 C41 C40 107.1(4) 1_445 .
C5 C6 C7 121.0(4) . .
C9 C14 C13 121.1(4) . .
C12 C13 C14 120.4(5) . .
C19 C20 C21 119.8(4) . .
O3 C8 O4 121.7(4) . .
O3 C8 C9 123.3(4) . .
O4 C8 C9 115.0(4) . .
Ni3 O9 Ni2 119.77(12) . .
C18 C19 C20 119.1(4) . .
C18 C19 C39 121.4(4) . .
C20 C19 C39 119.5(4) . .
C49 O12 Ni2 130.4(5) . .
O12 C49 N5 126.1(7) . .
C49 N5 C51 120.0(7) . .
C49 N5 C50 123.8(8) . .
C51 N5 C50 115.6(9) . .

loop_
_geom_bond_atom_site_label_1
_geom_bond_atom_site_label_2
_geom_bond_distance
_geom_bond_site_symmetry_2
Ni3 O5 2.025(3) .
Ni3 O5 2.025(3) 2
Ni3 O8 2.049(3) .
Ni3 O8 2.049(3) 2
Ni3 O9 2.088(2) .
Ni3 O9 2.088(2) 2
Ni2 O7 2.006(3) .
Ni2 O1 2.031(3) .
Ni2 O12 2.034(4) .
Ni2 O11 2.066(3) .
Ni2 O10 2.085(3) .
Ni2 O9 2.094(3) .
Ni1 N3 1.964(3) 1_445
Ni1 N2 1.969(3) .
Ni1 N1 1.972(3) .
Ni1 N4 1.974(3) 1_445
O2 C1 1.264(5) .
O7 C22 1.258(5) .
O5 C15 1.247(5) .
O6 C15 1.245(5) .
O4 C8 1.314(6) .
O8 C22 1.257(5) .
O1 C1 1.248(5) .
N1 C33 1.366(5) .
N1 C30 1.380(5) .
C44 C45 1.384(5) .
C44 C43 1.388(6) .
C44 C26 1.499(5) .
N3 C43 1.374(5) .
N3 C40 1.381(5) 1_665
N3 Ni1 1.964(3) 1_665
C23 C28 1.372(6) .
C23 C24 1.385(6) .
C23 C22 1.515(5) .
N4 C48 1.372(5) .
N4 C45 1.382(5) .
N4 Ni1 1.973(3) 1_665
N2 C38 1.364(5) .
N2 C35 1.385(5) .
C29 C30 1.389(6) 1_564
C29 C48 1.405(6) 1_454
C29 C5 1.494(5) .
C28 C27 1.396(6) .
O3 C8 1.217(6) .
C5 C6 1.367(6) .
C5 C4 1.405(6) .
C30 C29 1.389(6) 1_546
C30 C31 1.433(6) .
C26 C25 1.381(6) .
C26 C27 1.392(6) .
C2 C7 1.374(6) .
C2 C3 1.387(6) .
C2 C1 1.509(5) .
C34 C35 1.383(6) .
C34 C33 1.392(6) .
C34 C12 1.499(5) .
C16 C21 1.382(6) .
C16 C17 1.385(6) .
C16 C15 1.512(5) .
C45 C46 1.429(6) .
C35 C36 1.436(6) .
C3 C4 1.370(6) .
C48 C29 1.405(6) 1_656
C48 C47 1.434(6) .
C42 C41 1.330(7) 1_665
C42 C43 1.452(5) .
C12 C11 1.373(6) .
C12 C13 1.382(6) .
C46 C47 1.354(6) .
C25 C24 1.384(6) .
C11 C10 1.396(6) .
C33 C32 1.438(6) .
C40 N3 1.381(5) 1_445
C40 C39 1.391(6) .
C40 C41 1.436(6) .
C32 C31 1.358(7) .
C37 C36 1.330(7) .
C37 C38 1.442(6) .
C39 C38 1.394(6) .
C39 C19 1.501(5) .
C7 C6 1.401(6) .
C9 C14 1.375(7) .
C9 C10 1.385(6) .
C9 C8 1.485(6) .
C21 C20 1.395(6) .
C17 C18 1.401(6) .
C18 C19 1.365(7) .
C41 C42 1.330(7) 1_445
C14 C13 1.385(7) .
C20 C19 1.386(6) .
O12 C49 1.138(7) .
C49 N5 1.350(9) .
N5 C51 1.401(11) .
N5 C50 1.486(11) .
